data_7154237
loop_
_publ_author_name
'Jana, Anupam'
'Mondal, Sujit'
'Ghosh, Subrata'

_publ_section_title
;
 Studies towards the synthesis of bielschowskysin. Construction of the
 highly functionalized bicyclo[3.2.0]heptane segment.
;
_journal_issue 6
_journal_name_full 'Organic &amp; biomolecular chemistry'
_journal_page_first 1846
_journal_page_last 1859
_journal_paper_doi 10.1039/c4ob02182g
_journal_volume 13
_journal_year 2015
_chemical_formula_sum 'C18 H16 N2 O8'
_chemical_formula_weight 388.33
_chemical_name_systematic
;
?
;
_space_group_IT_number 19
_symmetry_cell_setting orthorhombic
_symmetry_space_group_name_Hall 'P 2ac 2ab'
_symmetry_space_group_name_H-M 'P 21 21 21'
_atom_sites_solution_hydrogens geom
_atom_sites_solution_primary direct
_atom_sites_solution_secondary difmap
_audit_block_doi 10.5517/ccz8nnj
_audit_creation_method SHELXL-97
_audit_update_record
;
2012-09-19 deposited with the CCDC.
2014-12-02 downloaded from the CCDC.
;
_cell_angle_alpha 90.00
_cell_angle_beta 90.00
_cell_angle_gamma 90.00
_cell_formula_units_Z 4
_cell_length_a 5.830(3)
_cell_length_b 9.556(4)
_cell_length_c 31.119(14)
_cell_measurement_reflns_used 771
_cell_measurement_temperature 150(2)
_cell_measurement_theta_max 22.42
_cell_measurement_theta_min 2.90
_cell_volume 1733.7(14)
_computing_cell_refinement 'Bruker SAINT'
_computing_data_collection 'Bruker APEX2'
_computing_data_reduction 'Bruker SAINT'
_computing_molecular_graphics 'MERCURY 2.3'
_computing_publication_material 'ORTEP 3V.2'
_computing_structure_refinement 'SHELXL-97 (Sheldrick, 2008)'
_computing_structure_solution 'SHELXS-97 (Sheldrick, 2008)'
_diffrn_ambient_temperature 150(2)
_diffrn_measured_fraction_theta_full 0.958
_diffrn_measured_fraction_theta_max 0.958
_diffrn_measurement_device_type 'Bruker APEX-II CCD'
_diffrn_measurement_method '\f and \w scans'
_diffrn_radiation_monochromator graphite
_diffrn_radiation_source 'fine-focus sealed tube'
_diffrn_radiation_type MoK\a
_diffrn_radiation_wavelength 0.71073
_diffrn_reflns_av_R_equivalents 0.0468
_diffrn_reflns_av_sigmaI/netI 0.1081
_diffrn_reflns_limit_h_max 6
_diffrn_reflns_limit_h_min -6
_diffrn_reflns_limit_k_max 10
_diffrn_reflns_limit_k_min -6
_diffrn_reflns_limit_l_max 26
_diffrn_reflns_limit_l_min -37
_diffrn_reflns_number 4171
_diffrn_reflns_theta_full 24.99
_diffrn_reflns_theta_max 24.99
_diffrn_reflns_theta_min 1.31
_exptl_absorpt_coefficient_mu 0.119
_exptl_absorpt_correction_T_max 0.9929
_exptl_absorpt_correction_T_min 0.9882
_exptl_absorpt_correction_type multi-scan
_exptl_absorpt_process_details SADABS
_exptl_crystal_colour COLORLESS
_exptl_crystal_density_diffrn 1.488
_exptl_crystal_density_method 'not measured'
_exptl_crystal_description NEEDLE
_exptl_crystal_F_000 808
_exptl_crystal_size_max 0.10
_exptl_crystal_size_mid 0.08
_exptl_crystal_size_min 0.06
_refine_diff_density_max 0.429
_refine_diff_density_min -0.434
_refine_diff_density_rms 0.144
_refine_ls_abs_structure_details 'Flack H D (1983), Acta Cryst. A39, 876-881'
_refine_ls_abs_structure_Flack 0(3)
_refine_ls_extinction_method none
_refine_ls_goodness_of_fit_ref 0.999
_refine_ls_hydrogen_treatment mixed
_refine_ls_matrix_type full
_refine_ls_number_parameters 253
_refine_ls_number_reflns 2858
_refine_ls_number_restraints 0
_refine_ls_restrained_S_all 0.999
_refine_ls_R_factor_all 0.1106
_refine_ls_R_factor_gt 0.0596
_refine_ls_shift/su_max 0.012
_refine_ls_shift/su_mean 0.002
_refine_ls_structure_factor_coef Fsqd
_refine_ls_weighting_details 'calc w=1/[\s^2^(Fo^2^)+(0.1000P)^2^+0.1428P] where P=(Fo^2^+2Fc^2^)/3'
_refine_ls_weighting_scheme calc
_refine_ls_wR_factor_gt 0.1321
_refine_ls_wR_factor_ref 0.1866
_reflns_number_gt 1945
_reflns_number_total 2858
_reflns_threshold_expression >2sigma(I)
_cod_data_source_file c4ob02182g2.cif
_cod_data_source_block 111
_cod_depositor_comments
;
The following automatic conversions were performed:

'_symmetry_cell_setting' value 'Orthorhombic' changed to
'orthorhombic' according to
/usr/data/users/saulius/crontab/automatic-downloads/rss-feeds/RSC/lib/dictionaries/cif_core.dic
dictionary named 'cif_core.dic' version 2.4.2 from
2011-04-26.

'_exptl_absorpt_correction_type' value 'MULTI-SCAN'
changed to 'multi-scan' according to
/usr/data/users/saulius/crontab/automatic-downloads/rss-feeds/RSC/lib/dictionaries/cif_core.dic
dictionary named 'cif_core.dic' version 2.4.2 from 2011-04-26.

Automatic conversion script
Id: cif_fix_values 2935 2014-11-11 08:27:57Z andrius 

 Adding full bibliography for 7154237.cif.
;
_cod_original_cell_volume 1733.6(13)
_cod_original_sg_symbol_H-M 'P2(1)2(1)2(1) '
_cod_database_code 7154237

loop_
_symmetry_equiv_pos_as_xyz
'x, y, z'
'-x+1/2, -y, z+1/2'
'-x, y+1/2, -z+1/2'
'x+1/2, -y+1/2, -z'

loop_
_atom_site_label
_atom_site_type_symbol
_atom_site_fract_x
_atom_site_fract_y
_atom_site_fract_z
_atom_site_U_iso_or_equiv
_atom_site_adp_type
_atom_site_occupancy
_atom_site_symmetry_multiplicity
_atom_site_calc_flag
_atom_site_refinement_flags
O4 O 0.8586(7) 0.3524(5) -0.08415(13) 0.0264(11) Uani 1 1 d .
O3 O 0.5696(7) 0.4535(5) -0.11501(13) 0.0287(11) Uani 1 1 d .
O5 O 0.9190(7) 0.3388(4) 0.07324(12) 0.0200(10) Uani 1 1 d .
O1 O 0.0011(6) 0.6590(4) 0.04053(13) 0.0221(10) Uani 1 1 d .
O2 O -0.0264(7) 0.6612(4) -0.02921(13) 0.0243(11) Uani 1 1 d .
N1 N 0.0709(8) 0.6269(5) 0.00465(17) 0.0184(11) Uani 1 1 d .
N2 N 0.6731(8) 0.4113(5) -0.08332(15) 0.0186(12) Uani 1 1 d .
C6 C 0.5674(9) 0.4380(6) -0.04087(17) 0.0149(13) Uani 1 1 d .
C2 C 0.2815(9) 0.5422(6) 0.00097(18) 0.0147(13) Uani 1 1 d .
C4 C 0.5952(9) 0.4299(6) 0.03569(16) 0.0122(12) Uani 1 1 d .
C7 C 0.7376(9) 0.3989(6) 0.07448(18) 0.0151(13) Uani 1 1 d .
C5 C 0.6841(9) 0.3951(6) -0.00473(17) 0.0144(13) Uani 1 1 d .
H5 H 0.8193 0.3441 -0.0071 0.017 Uiso 1 1 calc R
C3 C 0.3910(9) 0.5041(6) 0.03873(18) 0.0134(13) Uani 1 1 d .
H3 H 0.3294 0.5276 0.0653 0.016 Uiso 1 1 calc R
C1 C 0.3669(9) 0.5106(6) -0.03914(18) 0.0162(13) Uani 1 1 d .
H1 H 0.2906 0.5377 -0.0640 0.019 Uiso 1 1 calc R
O6 O 0.6391(6) 0.4511(4) 0.10981(11) 0.0169(9) Uani 1 1 d .
C9 C 0.7278(10) 0.3177(6) 0.17429(18) 0.0207(14) Uani 1 1 d .
H9 H 0.5793 0.2823 0.1756 0.025 Uiso 1 1 calc R
C8 C 0.7680(9) 0.4493(6) 0.15061(17) 0.0154(13) Uani 1 1 d .
H8 H 0.9322 0.4586 0.1445 0.019 Uiso 1 1 calc R
C10 C 0.8918(12) 0.2490(7) 0.1935(2) 0.0312(17) Uani 1 1 d .
H10A H 1.0415 0.2825 0.1926 0.037 Uiso 1 1 calc R
H10B H 0.8591 0.1664 0.2081 0.037 Uiso 1 1 calc R
O7 O 0.2886(6) 0.5050(4) 0.18418(12) 0.0222(10) Uani 1 1 d .
O8 O 0.3527(6) 0.7116(4) 0.15383(13) 0.0222(10) Uani 1 1 d .
C13 C 0.7865(9) 0.6175(6) 0.21754(17) 0.0159(14) Uani 1 1 d .
H13A H 0.9300 0.5698 0.2235 0.019 Uiso 1 1 calc R
H13B H 0.6795 0.6062 0.2412 0.019 Uiso 1 1 calc R
C11 C 0.5439(9) 0.8057(6) 0.14343(18) 0.0195(14) Uani 1 1 d .
H11 H 0.5451 0.8318 0.1130 0.023 Uiso 1 1 calc R
C12 C 0.7601(9) 0.7263(6) 0.15630(18) 0.0153(13) Uani 1 1 d .
H12 H 0.8871 0.7270 0.1357 0.018 Uiso 1 1 calc R
C14 C 0.8171(9) 0.7719(6) 0.20281(18) 0.0175(14) Uani 1 1 d .
H14 H 0.9731 0.8083 0.2065 0.021 Uiso 1 1 calc R
C16 C 0.5363(11) 0.9329(6) 0.17254(18) 0.0221(14) Uani 1 1 d .
H16A H 0.3809 0.9678 0.1756 0.027 Uiso 1 1 calc R
H16B H 0.6333 1.0073 0.1616 0.027 Uiso 1 1 calc R
C15 C 0.6278(10) 0.8758(7) 0.21532(18) 0.0241(16) Uani 1 1 d .
H15A H 0.5069 0.8290 0.2312 0.029 Uiso 1 1 calc R
H15B H 0.6894 0.9508 0.2329 0.029 Uiso 1 1 calc R
C17 C 0.6829(9) 0.5821(6) 0.17294(17) 0.0147(13) Uani 1 1 d .
C18 C 0.4241(10) 0.5892(7) 0.17156(17) 0.0168(13) Uani 1 1 d .

loop_
_atom_site_aniso_label
_atom_site_aniso_U_11
_atom_site_aniso_U_22
_atom_site_aniso_U_33
_atom_site_aniso_U_23
_atom_site_aniso_U_13
_atom_site_aniso_U_12
O4 0.021(2) 0.034(3) 0.024(2) -0.001(2) 0.003(2) 0.002(2)
O3 0.030(2) 0.038(3) 0.018(2) 0.001(2) 0.000(2) -0.006(2)
O5 0.019(2) 0.022(2) 0.020(2) -0.0016(19) -0.0052(18) 0.006(2)
O1 0.018(2) 0.024(3) 0.025(2) -0.001(2) 0.0042(19) 0.0062(19)
O2 0.019(2) 0.029(3) 0.025(2) 0.003(2) -0.0089(19) 0.004(2)
N1 0.010(2) 0.014(3) 0.031(3) -0.001(2) 0.000(2) -0.003(2)
N2 0.017(3) 0.022(3) 0.017(3) 0.000(2) 0.000(2) -0.005(2)
C6 0.014(3) 0.018(3) 0.013(3) 0.000(3) 0.002(3) -0.003(3)
C2 0.010(3) 0.011(3) 0.023(3) 0.001(3) 0.000(3) -0.004(2)
C4 0.013(3) 0.010(3) 0.014(3) 0.000(2) 0.002(2) -0.004(2)
C7 0.015(3) 0.012(3) 0.019(3) 0.000(3) -0.002(3) 0.001(3)
C5 0.013(3) 0.014(3) 0.016(3) -0.001(2) -0.002(2) -0.004(2)
C3 0.014(3) 0.009(3) 0.017(3) -0.003(2) -0.001(2) -0.001(3)
C1 0.016(3) 0.014(3) 0.019(3) 0.001(3) -0.002(3) -0.009(3)
O6 0.0149(19) 0.025(2) 0.011(2) -0.0045(18) -0.0044(17) 0.0044(19)
C9 0.020(3) 0.020(4) 0.021(3) -0.004(3) -0.003(3) -0.001(3)
C8 0.010(3) 0.021(3) 0.015(3) -0.001(3) -0.009(2) -0.002(3)
C10 0.037(4) 0.017(4) 0.040(4) 0.004(3) -0.013(4) -0.008(3)
O7 0.014(2) 0.029(3) 0.024(2) 0.003(2) 0.0000(18) -0.006(2)
O8 0.014(2) 0.026(3) 0.027(2) 0.001(2) -0.0016(19) -0.0004(19)
C13 0.012(3) 0.025(4) 0.011(3) 0.003(3) -0.003(2) -0.003(3)
C11 0.021(3) 0.020(4) 0.018(3) 0.001(3) 0.002(3) 0.000(3)
C12 0.014(3) 0.017(3) 0.015(3) 0.000(3) 0.001(3) -0.004(3)
C14 0.012(3) 0.021(4) 0.019(3) -0.009(3) -0.003(3) -0.007(3)
C16 0.025(3) 0.016(3) 0.025(3) 0.000(3) 0.003(3) 0.004(3)
C15 0.023(3) 0.036(4) 0.013(3) -0.002(3) 0.000(3) 0.000(3)
C17 0.008(3) 0.022(4) 0.015(3) 0.000(3) -0.003(2) 0.002(2)
C18 0.018(3) 0.023(4) 0.010(3) -0.003(3) -0.001(3) 0.002(3)

loop_
_atom_type_symbol
_atom_type_description
_atom_type_scat_dispersion_real
_atom_type_scat_dispersion_imag
_atom_type_scat_source
C C 0.0033 0.0016 'International Tables Vol C Tables 4.2.6.8 and 6.1.1.4'
H H 0.0000 0.0000 'International Tables Vol C Tables 4.2.6.8 and 6.1.1.4'
N N 0.0061 0.0033 'International Tables Vol C Tables 4.2.6.8 and 6.1.1.4'
O O 0.0106 0.0060 'International Tables Vol C Tables 4.2.6.8 and 6.1.1.4'

loop_
_citation_id
_citation_doi
_citation_year
1 10.1016/j.tetlet.2012.10.018 2012

loop_
_geom_angle_atom_site_label_1
_geom_angle_atom_site_label_2
_geom_angle_atom_site_label_3
_geom_angle
O1 N1 O2 123.7(5)
O1 N1 C2 118.9(5)
O2 N1 C2 117.4(5)
O4 N2 O3 124.9(5)
O4 N2 C6 117.9(5)
O3 N2 C6 117.2(5)
C1 C6 C5 123.0(5)
C1 C6 N2 118.8(5)
C5 C6 N2 118.2(5)
C1 C2 C3 123.0(5)
C1 C2 N1 119.5(5)
C3 C2 N1 117.5(5)
C3 C4 C5 119.9(5)
C3 C4 C7 121.5(5)
C5 C4 C7 118.2(5)
O5 C7 O6 125.6(5)
O5 C7 C4 123.8(5)
O6 C7 C4 110.6(5)
C6 C5 C4 118.7(5)
C2 C3 C4 118.1(5)
C6 C1 C2 117.3(5)
C7 O6 C8 119.0(4)
C10 C9 C8 122.8(6)
C9 C8 O6 111.0(4)
C9 C8 C17 115.4(5)
O6 C8 C17 102.5(4)
C18 O8 C11 112.6(4)
C17 C13 C14 89.3(4)
O8 C11 C16 109.7(4)
O8 C11 C12 105.3(4)
C16 C11 C12 105.4(5)
C11 C12 C17 107.0(4)
C11 C12 C14 106.4(5)
C17 C12 C14 90.0(4)
C15 C14 C12 105.4(5)
C15 C14 C13 117.1(5)
C12 C14 C13 89.1(4)
C11 C16 C15 102.9(5)
C16 C15 C14 105.1(5)
C18 C17 C8 110.4(5)
C18 C17 C12 104.0(5)
C8 C17 C12 119.7(4)
C18 C17 C13 113.9(5)
C8 C17 C13 117.5(5)
C12 C17 C13 89.5(4)
O7 C18 O8 120.7(5)
O7 C18 C17 128.4(6)
O8 C18 C17 110.9(5)

loop_
_geom_bond_atom_site_label_1
_geom_bond_atom_site_label_2
_geom_bond_distance
O4 N2 1.220(6)
O3 N2 1.224(6)
O5 C7 1.204(6)
O1 N1 1.227(6)
O2 N1 1.241(6)
N1 C2 1.475(7)
N2 C6 1.480(7)
C6 C1 1.360(8)
C6 C5 1.377(7)
C2 C1 1.377(8)
C2 C3 1.386(8)
C4 C3 1.389(7)
C4 C5 1.400(7)
C4 C7 1.495(7)
C7 O6 1.337(6)
O6 C8 1.475(6)
C9 C10 1.305(8)
C9 C8 1.476(8)
C8 C17 1.530(8)
O7 C18 1.194(7)
O8 C18 1.358(7)
O8 C11 1.469(7)
C13 C17 1.551(7)
C13 C14 1.555(8)
C11 C16 1.516(8)
C11 C12 1.525(8)
C12 C17 1.539(8)
C12 C14 1.548(8)
C14 C15 1.534(8)
C16 C15 1.535(8)
C17 C18 1.511(8)
